data_4320368
loop_
_publ_author_name
'Christophe Bucher'
'Emmanuelle Duval'
'Jean-Michel Barbe'
'Jean-No\"el Verpeaux'
'Christian Amatore'
'Roger Guilard'
'Laurent Le Pape'
'Jean-Marc Latour'
'S. Dahaoui'
'Claude Lecomte'

_publ_section_title
;
 Synthesis, X-ray Structure, Electrochemical, and EPR Studies of a
 Pentacoordinated Mn(II) Tetramethylcyclam Complex
;
_journal_name_full 'Inorganic Chemistry'
_journal_page_first 5722
_journal_page_last 5726
_journal_paper_doi 10.1021/ic001472h
_journal_volume 40
_journal_year 2001
_chemical_formula_sum 'C40 H55 B Cl Mn N5'
_chemical_formula_weight 707.09
_chemical_name_common MnTMC
_chemical_name_systematic
;
    ?
;
_space_group_IT_number 2
_symmetry_cell_setting triclinic
_symmetry_space_group_name_Hall '-P 1'
_symmetry_space_group_name_H-M 'P -1'
_atom_sites_solution_hydrogens geom
_atom_sites_solution_primary direct
_atom_sites_solution_secondary difmap
_audit_creation_method SHELXL-97
_cell_angle_alpha 74.86(3)
_cell_angle_beta 72.61(3)
_cell_angle_gamma 74.31(3)
_cell_formula_units_Z 2
_cell_length_a 11.514(2)
_cell_length_b 13.300(3)
_cell_length_c 14.225(3)
_cell_measurement_reflns_used 25
_cell_measurement_temperature 293(2)
_cell_measurement_theta_max 20
_cell_measurement_theta_min 10
_cell_volume 1962.4(8)
_computing_cell_refinement Enraf-Nonius
_computing_data_collection Enraf-Nonius
_computing_data_reduction Enraf-Nonius
_computing_structure_refinement 'SHELXL-97 (Sheldrick, 1997)'
_computing_structure_solution 'SHELXS-97 (Sheldrick, 1990)'
_diffrn_ambient_temperature 293(2)
_diffrn_measured_fraction_theta_full 0.899
_diffrn_measured_fraction_theta_max 0.899
_diffrn_measurement_device_type 'CAD4 Enraf Nonius'
_diffrn_measurement_method '\w-2\q scans'
_diffrn_radiation_monochromator graphite
_diffrn_radiation_source 'fine-focus sealed tube'
_diffrn_radiation_type MoK\a
_diffrn_radiation_wavelength 0.71073
_diffrn_reflns_av_R_equivalents 0.0000
_diffrn_reflns_av_sigmaI/netI 0.0443
_diffrn_reflns_limit_h_max 13
_diffrn_reflns_limit_h_min -12
_diffrn_reflns_limit_k_max 15
_diffrn_reflns_limit_k_min -14
_diffrn_reflns_limit_l_max 16
_diffrn_reflns_limit_l_min 0
_diffrn_reflns_number 6205
_diffrn_reflns_theta_full 24.99
_diffrn_reflns_theta_max 24.99
_diffrn_reflns_theta_min 1.53
_exptl_absorpt_coefficient_mu 0.438
_exptl_absorpt_correction_type none
_exptl_crystal_colour colourless
_exptl_crystal_density_diffrn 1.197
_exptl_crystal_density_method 'not measured'
_exptl_crystal_description prism
_exptl_crystal_F_000 754
_exptl_crystal_size_max 0.40
_exptl_crystal_size_mid 0.34
_exptl_crystal_size_min 0.24
_refine_diff_density_max 1.244
_refine_diff_density_min -0.255
_refine_diff_density_rms 0.069
_refine_ls_extinction_method none
_refine_ls_goodness_of_fit_ref 1.056
_refine_ls_hydrogen_treatment mixed
_refine_ls_matrix_type full
_refine_ls_number_parameters 433
_refine_ls_number_reflns 6205
_refine_ls_number_restraints 0
_refine_ls_restrained_S_all 1.056
_refine_ls_R_factor_all 0.0753
_refine_ls_R_factor_gt 0.0594
_refine_ls_shift/su_max 0.002
_refine_ls_shift/su_mean 0.000
_refine_ls_structure_factor_coef Fsqd
_refine_ls_weighting_details 'calc w=1/[\s^2^(Fo^2^)+(0.0994P)^2^+1.3267P] where P=(Fo^2^+2Fc^2^)/3'
_refine_ls_weighting_scheme calc
_refine_ls_wR_factor_gt 0.1630
_refine_ls_wR_factor_ref 0.1730
_reflns_number_gt 5008
_reflns_number_total 6205
_reflns_threshold_expression >2sigma(I)
_cod_data_source_file ic001472h.cif
_cod_data_source_block MnTMC
_cod_depositor_comments
;
The following automatic conversions were performed:

'_symmetry_cell_setting' value 'Triclinic' changed to 'triclinic'
according to the built-in table from CIF Core dictionary named
'cif_core.dic' version 2.4.1 from 2010-06-29.

Automatic conversion script
Id: cif_fix_values 1646 2011-03-28 12:23:43Z adriana 
;
_cod_original_cell_volume 1962.4(7)
_cod_database_code 4320368

loop_
_symmetry_equiv_pos_as_xyz
'x, y, z'
'-x, -y, -z'

loop_
_atom_site_label
_atom_site_type_symbol
_atom_site_fract_x
_atom_site_fract_y
_atom_site_fract_z
_atom_site_U_iso_or_equiv
_atom_site_adp_type
_atom_site_occupancy
_atom_site_symmetry_multiplicity
_atom_site_calc_flag
_atom_site_refinement_flags
_atom_site_disorder_assembly
_atom_site_disorder_group
Mn1 Mn 0.03952(4) 0.24094(4) 0.82118(4) 0.04106(19) Uani 1 1 d . . .
N1 N 0.1435(3) 0.3680(3) 0.8067(3) 0.0584(8) Uani 1 1 d . . .
N2 N 0.2122(3) 0.1344(3) 0.8644(3) 0.0604(9) Uani 1 1 d . . .
N3 N 0.0437(3) 0.1334(2) 0.7231(2) 0.0527(8) Uani 1 1 d . . .
N4 N -0.0799(3) 0.3577(3) 0.7208(3) 0.0589(8) Uani 1 1 d . . .
Cl1 Cl -0.10745(11) 0.22341(11) 0.97485(8) 0.0799(4) Uani 1 1 d . . .
C1 C 0.2710(4) 0.3083(4) 0.8193(4) 0.0673(12) Uani 1 1 d . . .
H1A H 0.3230 0.2924 0.7553 0.081 Uiso 1 1 calc R . .
H1B H 0.3087 0.3530 0.8403 0.081 Uiso 1 1 calc R . .
C2 C 0.2656(4) 0.2080(4) 0.8944(4) 0.0717(12) Uani 1 1 d . . .
H2A H 0.2150 0.2241 0.9588 0.086 Uiso 1 1 calc R . .
H2B H 0.3488 0.1732 0.9020 0.086 Uiso 1 1 calc R . .
C3 C 0.3028(4) 0.0861(4) 0.7801(4) 0.0772(14) Uani 1 1 d . . .
H3A H 0.3753 0.0430 0.8033 0.093 Uiso 1 1 calc R . .
H3B H 0.3299 0.1429 0.7260 0.093 Uiso 1 1 calc R . .
C4 C 0.2524(4) 0.0181(4) 0.7393(5) 0.0856(16) Uani 1 1 d . . .
H4A H 0.2075 -0.0274 0.7955 0.103 Uiso 1 1 calc R . .
H4B H 0.3219 -0.0277 0.7023 0.103 Uiso 1 1 calc R . .
C5 C 0.1670(4) 0.0778(4) 0.6715(4) 0.0718(13) Uani 1 1 d . . .
H5A H 0.2077 0.1298 0.6200 0.086 Uiso 1 1 calc R . .
H5B H 0.1546 0.0279 0.6382 0.086 Uiso 1 1 calc R . .
C6 C -0.0191(5) 0.2025(4) 0.6424(4) 0.0771(13) Uani 1 1 d . . .
H6A H 0.0420 0.2343 0.5878 0.093 Uiso 1 1 calc R . .
H6B H -0.0514 0.1583 0.6160 0.093 Uiso 1 1 calc R . .
C7 C -0.1210(5) 0.2871(4) 0.6787(4) 0.0829(15) Uani 1 1 d . . .
H7A H -0.1851 0.2553 0.7300 0.099 Uiso 1 1 calc R . .
H7B H -0.1572 0.3290 0.6236 0.099 Uiso 1 1 calc R . .
C8 C -0.0149(4) 0.4341(3) 0.6406(3) 0.0664(11) Uani 1 1 d . . .
H8A H -0.0737 0.4807 0.6033 0.080 Uiso 1 1 calc R . .
H8B H 0.0502 0.3945 0.5945 0.080 Uiso 1 1 calc R . .
C9 C 0.0422(4) 0.5014(3) 0.6760(4) 0.0768(14) Uani 1 1 d . . .
H9A H -0.0185 0.5298 0.7317 0.092 Uiso 1 1 calc R . .
H9B H 0.0602 0.5613 0.6220 0.092 Uiso 1 1 calc R . .
C10 C 0.1605(4) 0.4444(4) 0.7093(4) 0.0748(13) Uani 1 1 d . . .
H10A H 0.2160 0.4063 0.6578 0.090 Uiso 1 1 calc R . .
H10B H 0.2011 0.4975 0.7139 0.090 Uiso 1 1 calc R . .
C11 C 0.0787(5) 0.4266(4) 0.8903(4) 0.0863(15) Uani 1 1 d . . .
H11A H 0.1214 0.4812 0.8855 0.129 Uiso 1 1 calc R . .
H11B H 0.0784 0.3778 0.9535 0.129 Uiso 1 1 calc R . .
H11C H -0.0054 0.4584 0.8859 0.129 Uiso 1 1 calc R . .
C12 C 0.1834(5) 0.0506(4) 0.9543(4) 0.0975(18) Uani 1 1 d . . .
H12A H 0.2595 0.0075 0.9696 0.146 Uiso 1 1 calc R . .
H12B H 0.1383 0.0068 0.9413 0.146 Uiso 1 1 calc R . .
H12C H 0.1338 0.0832 1.0102 0.146 Uiso 1 1 calc R . .
C13 C -0.0309(4) 0.0534(4) 0.7848(4) 0.0755(13) Uani 1 1 d . . .
H13A H -0.0307 0.0058 0.7443 0.113 Uiso 1 1 calc R . .
H13B H -0.1149 0.0890 0.8100 0.113 Uiso 1 1 calc R . .
H13C H 0.0044 0.0137 0.8401 0.113 Uiso 1 1 calc R . .
C14 C -0.1952(4) 0.4169(4) 0.7784(5) 0.0897(16) Uani 1 1 d . . .
H14A H -0.2421 0.4648 0.7331 0.135 Uiso 1 1 calc R . .
H14B H -0.1745 0.4568 0.8162 0.135 Uiso 1 1 calc R . .
H14C H -0.2441 0.3676 0.8236 0.135 Uiso 1 1 calc R . .
B1 B 0.2728(4) 0.1621(3) 0.2637(3) 0.0452(9) Uani 1 1 d . . .
C33 C 0.1207(3) 0.1865(3) 0.2854(3) 0.0434(8) Uani 1 1 d . . .
C15 C 0.3160(3) 0.1895(3) 0.3525(3) 0.0440(8) Uani 1 1 d . . .
C21 C 0.3399(3) 0.2374(3) 0.1606(3) 0.0474(8) Uani 1 1 d . . .
C27 C 0.3190(3) 0.0356(3) 0.2555(3) 0.0489(9) Uani 1 1 d . . .
C20 C 0.4160(3) 0.1283(3) 0.3924(3) 0.0552(10) Uani 1 1 d . . .
H20A H 0.4565 0.0636 0.3730 0.066 Uiso 1 1 calc R . .
C16 C 0.2614(3) 0.2856(3) 0.3862(3) 0.0514(9) Uani 1 1 d . . .
H16A H 0.1934 0.3292 0.3632 0.062 Uiso 1 1 calc R . .
C34 C 0.0554(3) 0.2186(3) 0.2102(3) 0.0515(9) Uani 1 1 d . . .
H34A H 0.0999 0.2308 0.1434 0.062 Uiso 1 1 calc R . .
C22 C 0.2824(4) 0.3381(3) 0.1178(3) 0.0555(9) Uani 1 1 d . . .
H22A H 0.1985 0.3630 0.1453 0.067 Uiso 1 1 calc R . .
C38 C 0.0471(3) 0.1677(4) 0.3817(3) 0.0589(10) Uani 1 1 d . . .
H38A H 0.0856 0.1453 0.4348 0.071 Uiso 1 1 calc R . .
C17 C 0.3031(4) 0.3185(3) 0.4514(3) 0.0600(10) Uani 1 1 d . . .
H17A H 0.2641 0.3836 0.4705 0.072 Uiso 1 1 calc R . .
C28 C 0.3551(4) 0.0021(3) 0.1645(3) 0.0591(10) Uani 1 1 d . . .
H28A H 0.3553 0.0537 0.1060 0.071 Uiso 1 1 calc R . .
C18 C 0.4020(4) 0.2562(4) 0.4890(3) 0.0631(11) Uani 1 1 d . . .
H18A H 0.4307 0.2785 0.5331 0.076 Uiso 1 1 calc R . .
C19 C 0.4574(4) 0.1604(4) 0.4597(3) 0.0647(11) Uani 1 1 d . . .
H19A H 0.5233 0.1165 0.4853 0.078 Uiso 1 1 calc R . .
C37 C -0.0809(4) 0.1805(4) 0.4039(3) 0.0739(13) Uani 1 1 d . . .
H37A H -0.1261 0.1658 0.4703 0.089 Uiso 1 1 calc R . .
C35 C -0.0728(4) 0.2329(3) 0.2313(3) 0.0632(11) Uani 1 1 d . . .
H35A H -0.1127 0.2550 0.1791 0.076 Uiso 1 1 calc R . .
C32 C 0.3168(4) -0.0464(3) 0.3402(3) 0.0595(10) Uani 1 1 d . . .
H32A H 0.2904 -0.0288 0.4034 0.071 Uiso 1 1 calc R . .
C23 C 0.3452(5) 0.4030(4) 0.0356(3) 0.0705(12) Uani 1 1 d . . .
H23A H 0.3031 0.4696 0.0091 0.085 Uiso 1 1 calc R . .
C29 C 0.3905(4) -0.1032(4) 0.1561(4) 0.0726(13) Uani 1 1 d . . .
H29A H 0.4139 -0.1211 0.0931 0.087 Uiso 1 1 calc R . .
C30 C 0.3913(4) -0.1817(4) 0.2404(5) 0.0781(15) Uani 1 1 d . . .
H30A H 0.4176 -0.2530 0.2350 0.094 Uiso 1 1 calc R . .
C26 C 0.4661(4) 0.2076(3) 0.1145(3) 0.0679(12) Uani 1 1 d . . .
H26A H 0.5100 0.1414 0.1400 0.081 Uiso 1 1 calc R . .
C36 C -0.1407(4) 0.2147(4) 0.3282(4) 0.0713(13) Uani 1 1 d . . .
H36A H -0.2270 0.2254 0.3426 0.086 Uiso 1 1 calc R . .
C24 C 0.4690(5) 0.3687(4) -0.0060(3) 0.0755(13) Uani 1 1 d . . .
H24A H 0.5114 0.4119 -0.0607 0.091 Uiso 1 1 calc R . .
C31 C 0.3527(4) -0.1535(4) 0.3335(5) 0.0756(14) Uani 1 1 d . . .
H31A H 0.3506 -0.2059 0.3916 0.091 Uiso 1 1 calc R . .
C25 C 0.5290(4) 0.2717(4) 0.0329(4) 0.0780(14) Uani 1 1 d . . .
H25A H 0.6129 0.2478 0.0047 0.094 Uiso 1 1 calc R . .
C39 C 0.4660(10) 0.5443(11) 0.7299(8) 0.155(4) Uani 1 1 d . . .
N5 N 0.4838(18) 0.4663(12) 0.7117(15) 0.180(8) Uani 0.50 1 d P . .
N5' N 0.4725(18) 0.4924(12) 0.6720(15) 0.295(8) Uani 0.50 1 d P . .
C40 C 0.4412(8) 0.6340(8) 0.7747(6) 0.137(3) Uani 1 1 d . . .
H40A H 0.4399 0.6976 0.7237 0.205 Uiso 1 1 calc R . .
H40B H 0.5051 0.6268 0.8081 0.205 Uiso 1 1 calc R . .
H40C H 0.3620 0.6383 0.8227 0.205 Uiso 1 1 calc R . .

loop_
_atom_site_aniso_label
_atom_site_aniso_U_11
_atom_site_aniso_U_22
_atom_site_aniso_U_33
_atom_site_aniso_U_23
_atom_site_aniso_U_13
_atom_site_aniso_U_12
Mn1 0.0348(3) 0.0470(3) 0.0379(3) -0.0072(2) -0.0062(2) -0.0072(2)
N1 0.0535(19) 0.0573(19) 0.068(2) -0.0116(17) -0.0211(16) -0.0111(15)
N2 0.0470(18) 0.0562(19) 0.071(2) -0.0011(17) -0.0201(16) -0.0047(15)
N3 0.0490(17) 0.0524(18) 0.0562(19) -0.0165(15) -0.0074(15) -0.0103(14)
N4 0.057(2) 0.0499(18) 0.072(2) -0.0059(16) -0.0271(17) -0.0077(15)
Cl1 0.0594(6) 0.1176(10) 0.0504(6) -0.0141(6) 0.0077(5) -0.0241(6)
C1 0.052(2) 0.081(3) 0.079(3) -0.012(2) -0.026(2) -0.022(2)
C2 0.055(2) 0.085(3) 0.077(3) -0.006(3) -0.031(2) -0.010(2)
C3 0.040(2) 0.068(3) 0.111(4) -0.020(3) -0.011(2) 0.005(2)
C4 0.053(3) 0.063(3) 0.131(5) -0.041(3) -0.005(3) 0.007(2)
C5 0.062(3) 0.066(3) 0.084(3) -0.035(2) 0.007(2) -0.014(2)
C6 0.096(4) 0.086(3) 0.069(3) -0.026(3) -0.038(3) -0.022(3)
C7 0.086(3) 0.077(3) 0.100(4) -0.005(3) -0.053(3) -0.018(3)
C8 0.066(3) 0.062(3) 0.062(3) 0.000(2) -0.021(2) -0.004(2)
C9 0.073(3) 0.050(2) 0.097(4) 0.012(2) -0.029(3) -0.013(2)
C10 0.064(3) 0.060(3) 0.096(4) 0.006(2) -0.021(2) -0.025(2)
C11 0.090(4) 0.085(3) 0.098(4) -0.041(3) -0.028(3) -0.014(3)
C12 0.093(4) 0.090(4) 0.093(4) 0.035(3) -0.043(3) -0.021(3)
C13 0.063(3) 0.075(3) 0.090(3) -0.022(3) -0.004(2) -0.029(2)
C14 0.050(3) 0.079(3) 0.121(5) -0.005(3) -0.022(3) 0.006(2)
B1 0.038(2) 0.044(2) 0.046(2) -0.0051(18) -0.0064(17) -0.0044(17)
C33 0.0394(18) 0.0428(19) 0.047(2) -0.0129(15) -0.0074(16) -0.0061(15)
C15 0.0365(17) 0.0455(19) 0.045(2) 0.0000(15) -0.0099(15) -0.0087(15)
C21 0.0436(19) 0.046(2) 0.046(2) -0.0099(16) -0.0033(16) -0.0059(16)
C27 0.0331(17) 0.048(2) 0.062(2) -0.0114(18) -0.0107(16) -0.0038(15)
C20 0.045(2) 0.051(2) 0.062(2) -0.0018(18) -0.0159(18) -0.0049(17)
C16 0.046(2) 0.049(2) 0.058(2) -0.0105(17) -0.0175(17) -0.0013(16)
C34 0.050(2) 0.056(2) 0.046(2) -0.0103(17) -0.0126(17) -0.0069(17)
C22 0.054(2) 0.047(2) 0.058(2) -0.0088(18) -0.0065(18) -0.0080(17)
C38 0.045(2) 0.088(3) 0.044(2) -0.010(2) -0.0134(17) -0.014(2)
C17 0.058(2) 0.061(2) 0.060(3) -0.015(2) -0.010(2) -0.0131(19)
C28 0.048(2) 0.058(2) 0.073(3) -0.020(2) -0.017(2) -0.0041(18)
C18 0.063(3) 0.077(3) 0.055(2) -0.005(2) -0.020(2) -0.024(2)
C19 0.055(2) 0.072(3) 0.065(3) 0.005(2) -0.030(2) -0.009(2)
C37 0.049(2) 0.120(4) 0.055(3) -0.027(3) 0.000(2) -0.025(2)
C35 0.053(2) 0.072(3) 0.068(3) -0.014(2) -0.026(2) -0.005(2)
C32 0.052(2) 0.047(2) 0.075(3) -0.0037(19) -0.014(2) -0.0115(17)
C23 0.090(3) 0.054(2) 0.061(3) 0.003(2) -0.016(2) -0.021(2)
C29 0.049(2) 0.070(3) 0.105(4) -0.044(3) -0.011(2) -0.005(2)
C30 0.040(2) 0.056(3) 0.142(5) -0.037(3) -0.016(3) -0.0049(19)
C26 0.050(2) 0.057(2) 0.075(3) -0.004(2) 0.002(2) -0.0063(19)
C36 0.037(2) 0.100(4) 0.081(3) -0.035(3) -0.013(2) -0.007(2)
C24 0.084(3) 0.076(3) 0.058(3) -0.006(2) 0.007(2) -0.036(3)
C31 0.054(2) 0.052(3) 0.115(4) 0.009(3) -0.028(3) -0.018(2)
C25 0.061(3) 0.081(3) 0.076(3) -0.022(3) 0.017(2) -0.022(2)
C39 0.157(8) 0.172(9) 0.159(8) 0.061(8) -0.081(7) -0.116(8)
N5 0.231(18) 0.099(10) 0.237(19) 0.047(11) -0.115(15) -0.091(12)
N5' 0.357(18) 0.239(10) 0.363(19) 0.138(11) -0.244(15) -0.203(12)
C40 0.128(6) 0.167(8) 0.117(6) 0.034(6) -0.048(5) -0.072(6)

loop_
_atom_type_symbol
_atom_type_description
_atom_type_scat_dispersion_real
_atom_type_scat_dispersion_imag
_atom_type_scat_source
C C 0.0033 0.0016 'International Tables Vol C Tables 4.2.6.8 and 6.1.1.4'
H H 0.0000 0.0000 'International Tables Vol C Tables 4.2.6.8 and 6.1.1.4'
B B 0.0013 0.0007 'International Tables Vol C Tables 4.2.6.8 and 6.1.1.4'
N N 0.0061 0.0033 'International Tables Vol C Tables 4.2.6.8 and 6.1.1.4'
Cl Cl 0.1484 0.1585 'International Tables Vol C Tables 4.2.6.8 and 6.1.1.4'
Mn Mn 0.3368 0.7283 'International Tables Vol C Tables 4.2.6.8 and 6.1.1.4'

loop_
_geom_angle_atom_site_label_1
_geom_angle_atom_site_label_2
_geom_angle_atom_site_label_3
_geom_angle
_geom_angle_site_symmetry_1
_geom_angle_site_symmetry_3
_geom_angle_publ_flag
N3 Mn1 N2 90.64(13) . . ?
N3 Mn1 N1 134.98(12) . . ?
N2 Mn1 N1 81.51(12) . . ?
N3 Mn1 N4 81.18(12) . . ?
N2 Mn1 N4 158.08(13) . . ?
N1 Mn1 N4 89.94(12) . . ?
N3 Mn1 Cl1 114.37(9) . . ?
N2 Mn1 Cl1 101.24(10) . . ?
N1 Mn1 Cl1 110.64(10) . . ?
N4 Mn1 Cl1 100.66(10) . . ?
C10 N1 C11 110.0(4) . . ?
C10 N1 C1 107.4(3) . . ?
C11 N1 C1 109.7(3) . . ?
C10 N1 Mn1 116.2(3) . . ?
C11 N1 Mn1 108.1(3) . . ?
C1 N1 Mn1 105.1(2) . . ?
C12 N2 C2 106.5(4) . . ?
C12 N2 C3 110.3(4) . . ?
C2 N2 C3 110.9(3) . . ?
C12 N2 Mn1 112.6(3) . . ?
C2 N2 Mn1 102.9(2) . . ?
C3 N2 Mn1 113.1(3) . . ?
C5 N3 C13 109.1(3) . . ?
C5 N3 C6 107.0(4) . . ?
C13 N3 C6 109.2(4) . . ?
C5 N3 Mn1 117.7(3) . . ?
C13 N3 Mn1 107.7(3) . . ?
C6 N3 Mn1 105.9(2) . . ?
C7 N4 C14 105.2(4) . . ?
C7 N4 C8 111.5(4) . . ?
C14 N4 C8 109.1(3) . . ?
C7 N4 Mn1 103.0(3) . . ?
C14 N4 Mn1 112.6(3) . . ?
C8 N4 Mn1 114.9(2) . . ?
C2 C1 N1 111.8(3) . . ?
C2 C1 H1A 109.3 . . ?
N1 C1 H1A 109.3 . . ?
C2 C1 H1B 109.3 . . ?
N1 C1 H1B 109.3 . . ?
H1A C1 H1B 107.9 . . ?
C1 C2 N2 111.7(4) . . ?
C1 C2 H2A 109.3 . . ?
N2 C2 H2A 109.3 . . ?
C1 C2 H2B 109.3 . . ?
N2 C2 H2B 109.3 . . ?
H2A C2 H2B 107.9 . . ?
N2 C3 C4 114.4(4) . . ?
N2 C3 H3A 108.7 . . ?
C4 C3 H3A 108.7 . . ?
N2 C3 H3B 108.7 . . ?
C4 C3 H3B 108.7 . . ?
H3A C3 H3B 107.6 . . ?
C3 C4 C5 115.5(4) . . ?
C3 C4 H4A 108.4 . . ?
C5 C4 H4A 108.4 . . ?
C3 C4 H4B 108.4 . . ?
C5 C4 H4B 108.4 . . ?
H4A C4 H4B 107.5 . . ?
N3 C5 C4 114.7(4) . . ?
N3 C5 H5A 108.6 . . ?
C4 C5 H5A 108.6 . . ?
N3 C5 H5B 108.6 . . ?
C4 C5 H5B 108.6 . . ?
H5A C5 H5B 107.6 . . ?
C7 C6 N3 112.9(4) . . ?
C7 C6 H6A 109.0 . . ?
N3 C6 H6A 109.0 . . ?
C7 C6 H6B 109.0 . . ?
N3 C6 H6B 109.0 . . ?
H6A C6 H6B 107.8 . . ?
C6 C7 N4 112.5(4) . . ?
C6 C7 H7A 109.1 . . ?
N4 C7 H7A 109.1 . . ?
C6 C7 H7B 109.1 . . ?
N4 C7 H7B 109.1 . . ?
H7A C7 H7B 107.8 . . ?
N4 C8 C9 115.3(4) . . ?
N4 C8 H8A 108.4 . . ?
C9 C8 H8A 108.4 . . ?
N4 C8 H8B 108.4 . . ?
C9 C8 H8B 108.4 . . ?
H8A C8 H8B 107.5 . . ?
C8 C9 C10 115.0(4) . . ?
C8 C9 H9A 108.5 . . ?
C10 C9 H9A 108.5 . . ?
C8 C9 H9B 108.5 . . ?
C10 C9 H9B 108.5 . . ?
H9A C9 H9B 107.5 . . ?
N1 C10 C9 115.3(4) . . ?
N1 C10 H10A 108.4 . . ?
C9 C10 H10A 108.4 . . ?
N1 C10 H10B 108.4 . . ?
C9 C10 H10B 108.4 . . ?
H10A C10 H10B 107.5 . . ?
N1 C11 H11A 109.5 . . ?
N1 C11 H11B 109.5 . . ?
H11A C11 H11B 109.5 . . ?
N1 C11 H11C 109.5 . . ?
H11A C11 H11C 109.5 . . ?
H11B C11 H11C 109.5 . . ?
N2 C12 H12A 109.5 . . ?
N2 C12 H12B 109.5 . . ?
H12A C12 H12B 109.5 . . ?
N2 C12 H12C 109.5 . . ?
H12A C12 H12C 109.5 . . ?
H12B C12 H12C 109.5 . . ?
N3 C13 H13A 109.5 . . ?
N3 C13 H13B 109.5 . . ?
H13A C13 H13B 109.5 . . ?
N3 C13 H13C 109.5 . . ?
H13A C13 H13C 109.5 . . ?
H13B C13 H13C 109.5 . . ?
N4 C14 H14A 109.5 . . ?
N4 C14 H14B 109.5 . . ?
H14A C14 H14B 109.5 . . ?
N4 C14 H14C 109.5 . . ?
H14A C14 H14C 109.5 . . ?
H14B C14 H14C 109.5 . . ?
C33 B1 C15 111.2(3) . . ?
C33 B1 C27 105.2(3) . . ?
C15 B1 C27 112.9(3) . . ?
C33 B1 C21 113.8(3) . . ?
C15 B1 C21 103.4(3) . . ?
C27 B1 C21 110.6(3) . . ?
C38 C33 C34 114.4(3) . . ?
C38 C33 B1 121.1(3) . . ?
C34 C33 B1 124.2(3) . . ?
C20 C15 C16 114.4(3) . . ?
C20 C15 B1 124.6(3) . . ?
C16 C15 B1 120.6(3) . . ?
C22 C21 C26 114.2(3) . . ?
C22 C21 B1 124.4(3) . . ?
C26 C21 B1 121.1(3) . . ?
C28 C27 C32 114.8(4) . . ?
C28 C27 B1 122.6(3) . . ?
C32 C27 B1 122.4(3) . . ?
C19 C20 C15 122.6(4) . . ?
C19 C20 H20A 118.7 . . ?
C15 C20 H20A 118.7 . . ?
C17 C16 C15 123.3(4) . . ?
C17 C16 H16A 118.3 . . ?
C15 C16 H16A 118.3 . . ?
C35 C34 C33 122.6(4) . . ?
C35 C34 H34A 118.7 . . ?
C33 C34 H34A 118.7 . . ?
C21 C22 C23 122.8(4) . . ?
C21 C22 H22A 118.6 . . ?
C23 C22 H22A 118.6 . . ?
C33 C38 C37 123.6(4) . . ?
C33 C38 H38A 118.2 . . ?
C37 C38 H38A 118.2 . . ?
C16 C17 C18 120.6(4) . . ?
C16 C17 H17A 119.7 . . ?
C18 C17 H17A 119.7 . . ?
C29 C28 C27 123.6(4) . . ?
C29 C28 H28A 118.2 . . ?
C27 C28 H28A 118.2 . . ?
C19 C18 C17 118.4(4) . . ?
C19 C18 H18A 120.8 . . ?
C17 C18 H18A 120.8 . . ?
C18 C19 C20 120.7(4) . . ?
C18 C19 H19A 119.7 . . ?
C20 C19 H19A 119.7 . . ?
C36 C37 C38 119.9(4) . . ?
C36 C37 H37A 120.1 . . ?
C38 C37 H37A 120.1 . . ?
C36 C35 C34 120.3(4) . . ?
C36 C35 H35A 119.9 . . ?
C34 C35 H35A 119.9 . . ?
C31 C32 C27 122.5(4) . . ?
C31 C32 H32A 118.7 . . ?
C27 C32 H32A 118.7 . . ?
C24 C23 C22 120.0(4) . . ?
C24 C23 H23A 120.0 . . ?
C22 C23 H23A 120.0 . . ?
C30 C29 C28 120.1(5) . . ?
C30 C29 H29A 119.9 . . ?
C28 C29 H29A 119.9 . . ?
C29 C30 C31 119.0(4) . . ?
C29 C30 H30A 120.5 . . ?
C31 C30 H30A 120.5 . . ?
C25 C26 C21 123.3(4) . . ?
C25 C26 H26A 118.4 . . ?
C21 C26 H26A 118.4 . . ?
C35 C36 C37 119.2(4) . . ?
C35 C36 H36A 120.4 . . ?
C37 C36 H36A 120.4 . . ?
C25 C24 C23 119.5(4) . . ?
C25 C24 H24A 120.3 . . ?
C23 C24 H24A 120.3 . . ?
C30 C31 C32 119.8(5) . . ?
C30 C31 H31A 120.1 . . ?
C32 C31 H31A 120.1 . . ?
C24 C25 C26 120.3(4) . . ?
C24 C25 H25A 119.9 . . ?
C26 C25 H25A 119.9 . . ?
N5 C39 N5' 30.9(10) . . ?
N5 C39 C40 167.9(14) . . ?
N5' C39 C40 160.5(9) . . ?
N5' N5 C39 83.1(17) . . ?
N5 N5' C39 65.9(16) . . ?
C39 C40 H40A 109.5 . . ?
C39 C40 H40B 109.5 . . ?
H40A C40 H40B 109.5 . . ?
C39 C40 H40C 109.5 . . ?
H40A C40 H40C 109.5 . . ?
H40B C40 H40C 109.5 . . ?

loop_
_geom_bond_atom_site_label_1
_geom_bond_atom_site_label_2
_geom_bond_distance
_geom_bond_site_symmetry_2
_geom_bond_publ_flag
Mn1 N3 2.228(3) . ?
Mn1 N2 2.256(3) . ?
Mn1 N1 2.258(3) . ?
Mn1 N4 2.281(3) . ?
Mn1 Cl1 2.3307(14) . ?
N1 C10 1.484(6) . ?
N1 C11 1.489(6) . ?
N1 C1 1.507(5) . ?
N2 C12 1.479(6) . ?
N2 C2 1.489(6) . ?
N2 C3 1.493(6) . ?
N3 C5 1.481(5) . ?
N3 C13 1.482(5) . ?
N3 C6 1.507(6) . ?
N4 C7 1.471(6) . ?
N4 C14 1.475(6) . ?
N4 C8 1.480(5) . ?
C1 C2 1.478(6) . ?
C1 H1A 0.9700 . ?
C1 H1B 0.9700 . ?
C2 H2A 0.9700 . ?
C2 H2B 0.9700 . ?
C3 C4 1.500(7) . ?
C3 H3A 0.9700 . ?
C3 H3B 0.9700 . ?
C4 C5 1.507(7) . ?
C4 H4A 0.9700 . ?
C4 H4B 0.9700 . ?
C5 H5A 0.9700 . ?
C5 H5B 0.9700 . ?
C6 C7 1.461(7) . ?
C6 H6A 0.9700 . ?
C6 H6B 0.9700 . ?
C7 H7A 0.9700 . ?
C7 H7B 0.9700 . ?
C8 C9 1.496(7) . ?
C8 H8A 0.9700 . ?
C8 H8B 0.9700 . ?
C9 C10 1.515(6) . ?
C9 H9A 0.9700 . ?
C9 H9B 0.9700 . ?
C10 H10A 0.9700 . ?
C10 H10B 0.9700 . ?
C11 H11A 0.9600 . ?
C11 H11B 0.9600 . ?
C11 H11C 0.9600 . ?
C12 H12A 0.9600 . ?
C12 H12B 0.9600 . ?
C12 H12C 0.9600 . ?
C13 H13A 0.9600 . ?
C13 H13B 0.9600 . ?
C13 H13C 0.9600 . ?
C14 H14A 0.9600 . ?
C14 H14B 0.9600 . ?
C14 H14C 0.9600 . ?
B1 C33 1.640(5) . ?
B1 C15 1.640(6) . ?
B1 C27 1.646(5) . ?
B1 C21 1.651(5) . ?
C33 C38 1.378(5) . ?
C33 C34 1.400(5) . ?
C15 C20 1.397(5) . ?
C15 C16 1.402(5) . ?
C21 C22 1.392(5) . ?
C21 C26 1.397(5) . ?
C27 C28 1.388(6) . ?
C27 C32 1.397(6) . ?
C20 C19 1.386(6) . ?
C20 H20A 0.9300 . ?
C16 C17 1.368(5) . ?
C16 H16A 0.9300 . ?
C34 C35 1.385(5) . ?
C34 H34A 0.9300 . ?
C22 C23 1.393(6) . ?
C22 H22A 0.9300 . ?
C38 C37 1.385(6) . ?
C38 H38A 0.9300 . ?
C17 C18 1.375(6) . ?
C17 H17A 0.9300 . ?
C28 C29 1.375(6) . ?
C28 H28A 0.9300 . ?
C18 C19 1.372(6) . ?
C18 H18A 0.9300 . ?
C19 H19A 0.9300 . ?
C37 C36 1.364(6) . ?
C37 H37A 0.9300 . ?
C35 C36 1.361(6) . ?
C35 H35A 0.9300 . ?
C32 C31 1.391(6) . ?
C32 H32A 0.9300 . ?
C23 C24 1.369(7) . ?
C23 H23A 0.9300 . ?
C29 C30 1.369(7) . ?
C29 H29A 0.9300 . ?
C30 C31 1.383(7) . ?
C30 H30A 0.9300 . ?
C26 C25 1.383(6) . ?
C26 H26A 0.9300 . ?
C36 H36A 0.9300 . ?
C24 C25 1.350(7) . ?
C24 H24A 0.9300 . ?
C31 H31A 0.9300 . ?
C25 H25A 0.9300 . ?
C39 N5 1.086(18) . ?
C39 N5' 1.181(15) . ?
C39 C40 1.419(14) . ?
N5 N5' 0.611(17) . ?
C40 H40A 0.9600 . ?
C40 H40B 0.9600 . ?
C40 H40C 0.9600 . ?
